data_1513138
loop_
_publ_author_name
'Chong, Eugene'
'Schafer, Laurel L.'

_publ_section_title
;
 2-Pyridonate Titanium Complexes for Chemoselectivity. Accessing
 Intramolecular Hydroaminoalkylation over Hydroamination
;
_journal_issue 23
_journal_name_full 'Organic Letters'
_journal_page_first 6002
_journal_paper_doi 10.1021/ol402890m
_journal_volume 15
_journal_year 2013
_chemical_formula_moiety 'C17 H25 N O2 S'
_chemical_formula_sum 'C17 H25 N O2 S'
_chemical_formula_weight 307.45
_space_group_IT_number 14
_symmetry_cell_setting monoclinic
_symmetry_Int_Tables_number 14
_symmetry_space_group_name_Hall '-P 2yn'
_symmetry_space_group_name_H-M 'P 1 21/n 1'
_atom_sites_solution_hydrogens geom
_atom_sites_solution_primary direct
_atom_sites_solution_secondary difmap
_audit_creation_method SHELXL-97
_cell_angle_alpha 90.00
_cell_angle_beta 94.930(4)
_cell_angle_gamma 90.00
_cell_formula_units_Z 4
_cell_length_a 10.852(2)
_cell_length_b 11.501(2)
_cell_length_c 12.860(2)
_cell_measurement_temperature 90(2)
_cell_measurement_theta_max 25.3435
_cell_measurement_theta_min 2.358
_cell_volume 1599.1(5)
_computing_structure_refinement 'SHELXL-97 (Sheldrick, 2008)'
_diffrn_ambient_temperature 90(2)
_diffrn_measured_fraction_theta_full 0.997
_diffrn_measured_fraction_theta_max 0.997
_diffrn_measurement_device_type 'Bruker APEX DUO'
_diffrn_measurement_method 'area detector'
_diffrn_radiation_monochromator graphite
_diffrn_radiation_probe x-ray
_diffrn_radiation_type MoK\a
_diffrn_radiation_wavelength 0.71073
_diffrn_reflns_av_R_equivalents 0.0000
_diffrn_reflns_av_sigmaI/netI 0.0501
_diffrn_reflns_limit_h_max 13
_diffrn_reflns_limit_h_min -13
_diffrn_reflns_limit_k_max 13
_diffrn_reflns_limit_k_min 0
_diffrn_reflns_limit_l_max 15
_diffrn_reflns_limit_l_min 0
_diffrn_reflns_number 5056
_diffrn_reflns_theta_full 25.40
_diffrn_reflns_theta_max 25.40
_diffrn_reflns_theta_min 2.36
_diffrn_source 'fine-focus sealed tube'
_exptl_absorpt_coefficient_mu 0.206
_exptl_absorpt_correction_T_max 0.9898
_exptl_absorpt_correction_T_min 0.7573
_exptl_absorpt_correction_type multi-scan
_exptl_absorpt_process_details 'TWINABS.V.2012/1 Bruker AXS Inc., Madison, Wisconsin (2012)'
_exptl_crystal_colour colourless
_exptl_crystal_density_diffrn 1.273
_exptl_crystal_density_method 'not measured'
_exptl_crystal_description plate
_exptl_crystal_F_000 664
_exptl_crystal_recrystallization_method chloroform/hexanes
_exptl_crystal_size_max 0.42
_exptl_crystal_size_mid 0.37
_exptl_crystal_size_min 0.05
_refine_diff_density_max 0.549
_refine_diff_density_min -0.371
_refine_diff_density_rms 0.072
_refine_ls_extinction_method none
_refine_ls_goodness_of_fit_ref 1.049
_refine_ls_hydrogen_treatment mixed
_refine_ls_matrix_type full
_refine_ls_number_parameters 197
_refine_ls_number_reflns 5056
_refine_ls_number_restraints 0
_refine_ls_restrained_S_all 1.049
_refine_ls_R_factor_all 0.0823
_refine_ls_R_factor_gt 0.0594
_refine_ls_shift/su_max 0.001
_refine_ls_shift/su_mean 0.000
_refine_ls_structure_factor_coef Fsqd
_refine_ls_weighting_details 'calc w=1/[\s^2^(Fo^2^)+(0.0892P)^2^+0.9209P] where P=(Fo^2^+2Fc^2^)/3'
_refine_ls_weighting_scheme calc
_refine_ls_wR_factor_gt 0.1505
_refine_ls_wR_factor_ref 0.1648
_reflns_number_gt 3860
_reflns_number_total 5056
_reflns_threshold_expression >2\s(I)
_cod_data_source_file ol402890m_si_002.cif
_cod_data_source_block ls379twin
_cod_original_cell_volume 1599.2(7)
_cod_original_sg_symbol_H-M 'P 21/n'
_cod_database_code 1513138

loop_
_symmetry_equiv_pos_as_xyz
'x, y, z'
'-x+1/2, y+1/2, -z+1/2'
'-x, -y, -z'
'x-1/2, -y-1/2, z-1/2'

loop_
_atom_site_label
_atom_site_type_symbol
_atom_site_fract_x
_atom_site_fract_y
_atom_site_fract_z
_atom_site_U_iso_or_equiv
_atom_site_adp_type
_atom_site_occupancy
_atom_site_symmetry_multiplicity
_atom_site_calc_flag
_atom_site_refinement_flags
S1 S 0.48593(6) 0.68314(5) 0.55548(5) 0.02218(19) Uani 1 1 d .
O1 O 0.39372(17) 0.60735(14) 0.50427(14) 0.0253(4) Uani 1 1 d .
O2 O 0.44826(18) 0.76866(14) 0.62683(13) 0.0261(4) Uani 1 1 d .
N1 N 0.5856(2) 0.60023(19) 0.61708(18) 0.0261(5) Uani 1 1 d .
C16 C 0.5821(3) 0.6983(2) 0.3666(2) 0.0294(6) Uani 1 1 d .
H16 H 0.5686 0.6187 0.3610 0.035 Uiso 1 1 calc R
C14 C 0.6496(2) 0.8789(2) 0.2931(2) 0.0252(6) Uani 1 1 d .
C12 C 0.5799(2) 0.8756(2) 0.4658(2) 0.0229(6) Uani 1 1 d .
H12 H 0.5647 0.9145 0.5267 0.028 Uiso 1 1 calc R
C5 C 0.6595(3) 0.5760(2) 0.8028(2) 0.0251(6) Uani 1 1 d .
C13 C 0.6265(2) 0.9348(2) 0.3844(2) 0.0251(6) Uani 1 1 d .
H13 H 0.6425 1.0139 0.3912 0.030 Uiso 1 1 calc R
C11 C 0.5560(2) 0.75697(19) 0.45604(18) 0.0198(6) Uani 1 1 d .
C1 C 0.6764(2) 0.6398(2) 0.7004(2) 0.0239(6) Uani 1 1 d .
H1 H 0.6688 0.7239 0.7103 0.029 Uiso 1 1 calc R
C7 C 0.5257(3) 0.5683(2) 0.8332(2) 0.0301(6) Uani 1 1 d .
H7A H 0.4674 0.5818 0.7730 0.036 Uiso 1 1 calc R
H7B H 0.5096 0.4925 0.8619 0.036 Uiso 1 1 calc R
C15 C 0.6280(3) 0.7582(2) 0.2865(2) 0.0276(6) Uani 1 1 d .
H15 H 0.6453 0.7185 0.2266 0.033 Uiso 1 1 calc R
C2 C 0.8095(3) 0.6087(2) 0.6784(2) 0.0280(6) Uani 1 1 d .
H2 H 0.8652 0.6540 0.7266 0.034 Uiso 1 1 calc R
C3 C 0.8219(3) 0.4788(2) 0.7123(2) 0.0299(6) Uani 1 1 d .
H3A H 0.8147 0.4283 0.6517 0.036 Uiso 1 1 calc R
H3B H 0.9014 0.4652 0.7508 0.036 Uiso 1 1 calc R
C4 C 0.7163(3) 0.4558(2) 0.7816(2) 0.0276(6) Uani 1 1 d .
H4A H 0.7477 0.4194 0.8465 0.033 Uiso 1 1 calc R
H4B H 0.6548 0.4052 0.7464 0.033 Uiso 1 1 calc R
C6 C 0.8444(3) 0.6328(3) 0.5700(2) 0.0395(7) Uani 1 1 d .
H6A H 0.7969 0.5839 0.5213 0.059 Uiso 1 1 calc R
H6B H 0.9308 0.6173 0.5667 0.059 Uiso 1 1 calc R
H6C H 0.8278 0.7128 0.5529 0.059 Uiso 1 1 calc R
C10 C 0.7304(3) 0.6413(2) 0.8945(2) 0.0290(6) Uani 1 1 d .
H10A H 0.8015 0.5966 0.9221 0.035 Uiso 1 1 calc R
H10B H 0.7587 0.7162 0.8715 0.035 Uiso 1 1 calc R
C17 C 0.6921(3) 0.9461(2) 0.2029(2) 0.0326(7) Uani 1 1 d .
H17A H 0.6215 0.9746 0.1604 0.049 Uiso 1 1 calc R
H17B H 0.7398 0.8963 0.1619 0.049 Uiso 1 1 calc R
H17C H 0.7421 1.0104 0.2286 0.049 Uiso 1 1 calc R
C9 C 0.6399(3) 0.6569(3) 0.9770(2) 0.0453(8) Uani 1 1 d .
H9A H 0.6437 0.5918 1.0250 0.054 Uiso 1 1 calc R
H9B H 0.6565 0.7280 1.0160 0.054 Uiso 1 1 calc R
C8 C 0.5155(3) 0.6624(3) 0.9143(3) 0.0439(8) Uani 1 1 d .
H8A H 0.5020 0.7379 0.8818 0.053 Uiso 1 1 calc R
H8B H 0.4488 0.6462 0.9576 0.053 Uiso 1 1 calc R
H18 H 0.594(3) 0.550(3) 0.583(3) 0.045(11) Uiso 1 1 d .

loop_
_atom_site_aniso_label
_atom_site_aniso_U_11
_atom_site_aniso_U_22
_atom_site_aniso_U_33
_atom_site_aniso_U_23
_atom_site_aniso_U_13
_atom_site_aniso_U_12
S1 0.0324(4) 0.0126(3) 0.0226(4) -0.0005(2) 0.0084(3) -0.0002(3)
O1 0.0307(10) 0.0179(9) 0.0280(10) 0.0005(7) 0.0068(8) -0.0019(7)
O2 0.0425(12) 0.0159(8) 0.0219(9) 0.0004(7) 0.0142(8) 0.0022(8)
N1 0.0370(14) 0.0150(11) 0.0269(12) -0.0012(10) 0.0059(11) 0.0004(10)
C16 0.0413(17) 0.0155(12) 0.0339(16) -0.0017(11) 0.0169(13) 0.0017(11)
C14 0.0260(14) 0.0220(13) 0.0288(14) 0.0038(11) 0.0096(12) 0.0010(11)
C12 0.0289(14) 0.0156(12) 0.0251(14) -0.0030(10) 0.0069(11) 0.0009(11)
C5 0.0328(16) 0.0183(12) 0.0250(14) 0.0017(10) 0.0082(12) 0.0004(11)
C13 0.0310(15) 0.0141(11) 0.0312(14) 0.0001(10) 0.0088(12) -0.0021(10)
C11 0.0287(15) 0.0135(11) 0.0184(13) 0.0041(9) 0.0078(11) -0.0010(10)
C1 0.0322(16) 0.0155(11) 0.0249(14) 0.0006(11) 0.0076(12) -0.0032(11)
C7 0.0342(16) 0.0300(14) 0.0273(14) 0.0040(12) 0.0099(13) -0.0015(13)
C15 0.0367(17) 0.0212(13) 0.0263(14) -0.0018(11) 0.0104(12) 0.0025(11)
C2 0.0301(16) 0.0212(13) 0.0334(16) 0.0013(11) 0.0067(12) -0.0028(11)
C3 0.0383(17) 0.0203(13) 0.0316(15) -0.0003(11) 0.0056(13) 0.0037(11)
C4 0.0361(16) 0.0174(13) 0.0298(15) 0.0018(11) 0.0049(12) 0.0004(11)
C6 0.0362(17) 0.0436(17) 0.0419(18) 0.0102(15) 0.0220(14) 0.0010(14)
C10 0.0378(16) 0.0239(13) 0.0252(14) -0.0012(11) 0.0026(12) -0.0014(12)
C17 0.0372(17) 0.0301(15) 0.0326(15) 0.0063(12) 0.0151(13) -0.0008(12)
C9 0.054(2) 0.0489(19) 0.0345(17) -0.0106(15) 0.0138(16) -0.0060(16)
C8 0.0411(19) 0.0439(18) 0.050(2) -0.0079(15) 0.0202(16) 0.0023(15)

loop_
_atom_type_symbol
_atom_type_description
_atom_type_scat_dispersion_real
_atom_type_scat_dispersion_imag
_atom_type_scat_source
C C 0.0033 0.0016 'International Tables Vol C Tables 4.2.6.8 and 6.1.1.4'
H H 0.0000 0.0000 'International Tables Vol C Tables 4.2.6.8 and 6.1.1.4'
N N 0.0061 0.0033 'International Tables Vol C Tables 4.2.6.8 and 6.1.1.4'
O O 0.0106 0.0060 'International Tables Vol C Tables 4.2.6.8 and 6.1.1.4'
S S 0.1246 0.1234 'International Tables Vol C Tables 4.2.6.8 and 6.1.1.4'

loop_
_geom_angle_atom_site_label_1
_geom_angle_atom_site_label_2
_geom_angle_atom_site_label_3
_geom_angle
O2 S1 O1 118.93(11)
O2 S1 N1 108.11(12)
O1 S1 N1 106.17(11)
O2 S1 C11 107.43(11)
O1 S1 C11 106.59(11)
N1 S1 C11 109.37(12)
C1 N1 S1 124.07(18)
C1 N1 H18 125(3)
S1 N1 H18 106(3)
C15 C16 C11 119.6(2)
C15 C16 H16 120.2
C11 C16 H16 120.2
C13 C14 C15 117.9(2)
C13 C14 C17 120.6(2)
C15 C14 C17 121.5(2)
C13 C12 C11 119.5(2)
C13 C12 H12 120.2
C11 C12 H12 120.2
C1 C5 C7 115.5(2)
C1 C5 C10 109.5(2)
C7 C5 C10 104.7(2)
C1 C5 C4 101.4(2)
C7 C5 C4 113.1(2)
C10 C5 C4 112.9(2)
C12 C13 C14 121.3(2)
C12 C13 H13 119.3
C14 C13 H13 119.3
C16 C11 C12 120.2(2)
C16 C11 S1 120.06(18)
C12 C11 S1 119.72(19)
N1 C1 C5 110.9(2)
N1 C1 C2 112.1(2)
C5 C1 C2 103.3(2)
N1 C1 H1 110.1
C5 C1 H1 110.1
C2 C1 H1 110.1
C8 C7 C5 105.1(2)
C8 C7 H7A 110.7
C5 C7 H7A 110.7
C8 C7 H7B 110.7
C5 C7 H7B 110.7
H7A C7 H7B 108.8
C16 C15 C14 121.4(2)
C16 C15 H15 119.3
C14 C15 H15 119.3
C6 C2 C1 116.4(2)
C6 C2 C3 114.5(2)
C1 C2 C3 103.4(2)
C6 C2 H2 107.4
C1 C2 H2 107.4
C3 C2 H2 107.4
C4 C3 C2 106.1(2)
C4 C3 H3A 110.5
C2 C3 H3A 110.5
C4 C3 H3B 110.5
C2 C3 H3B 110.5
H3A C3 H3B 108.7
C3 C4 C5 106.1(2)
C3 C4 H4A 110.5
C5 C4 H4A 110.5
C3 C4 H4B 110.5
C5 C4 H4B 110.5
H4A C4 H4B 108.7
C2 C6 H6A 109.5
C2 C6 H6B 109.5
H6A C6 H6B 109.5
C2 C6 H6C 109.5
H6A C6 H6C 109.5
H6B C6 H6C 109.5
C9 C10 C5 106.3(2)
C9 C10 H10A 110.5
C5 C10 H10A 110.5
C9 C10 H10B 110.5
C5 C10 H10B 110.5
H10A C10 H10B 108.7
C14 C17 H17A 109.5
C14 C17 H17B 109.5
H17A C17 H17B 109.5
C14 C17 H17C 109.5
H17A C17 H17C 109.5
H17B C17 H17C 109.5
C8 C9 C10 103.5(2)
C8 C9 H9A 111.1
C10 C9 H9A 111.1
C8 C9 H9B 111.1
C10 C9 H9B 111.1
H9A C9 H9B 109.0
C9 C8 C7 102.9(3)
C9 C8 H8A 111.2
C7 C8 H8A 111.2
C9 C8 H8B 111.2
C7 C8 H8B 111.2
H8A C8 H8B 109.1

loop_
_geom_bond_atom_site_label_1
_geom_bond_atom_site_label_2
_geom_bond_distance
S1 O2 1.4301(17)
S1 O1 1.4441(18)
S1 N1 1.601(2)
S1 C11 1.763(2)
N1 C1 1.465(3)
N1 H18 0.74(3)
C16 C15 1.369(4)
C16 C11 1.385(3)
C16 H16 0.9300
C14 C13 1.382(4)
C14 C15 1.411(4)
C14 C17 1.500(3)
C12 C13 1.382(3)
C12 C11 1.394(3)
C12 H12 0.9300
C5 C1 1.535(3)
C5 C7 1.539(4)
C5 C10 1.548(4)
C5 C4 1.549(3)
C13 H13 0.9300
C1 C2 1.539(4)
C1 H1 0.9800
C7 C8 1.515(4)
C7 H7A 0.9700
C7 H7B 0.9700
C15 H15 0.9300
C2 C6 1.502(4)
C2 C3 1.560(3)
C2 H2 0.9800
C3 C4 1.536(4)
C3 H3A 0.9700
C3 H3B 0.9700
C4 H4A 0.9700
C4 H4B 0.9700
C6 H6A 0.9600
C6 H6B 0.9600
C6 H6C 0.9600
C10 C9 1.518(4)
C10 H10A 0.9700
C10 H10B 0.9700
C17 H17A 0.9600
C17 H17B 0.9600
C17 H17C 0.9600
C9 C8 1.514(5)
C9 H9A 0.9700
C9 H9B 0.9700
C8 H8A 0.9700
C8 H8B 0.9700

loop_
_geom_torsion_atom_site_label_1
_geom_torsion_atom_site_label_2
_geom_torsion_atom_site_label_3
_geom_torsion_atom_site_label_4
_geom_torsion
O2 S1 N1 C1 -34.7(2)
O1 S1 N1 C1 -163.4(2)
C11 S1 N1 C1 81.9(2)
C11 C12 C13 C14 0.1(4)
C15 C14 C13 C12 -2.0(4)
C17 C14 C13 C12 175.9(3)
C15 C16 C11 C12 -2.1(4)
C15 C16 C11 S1 175.2(2)
C13 C12 C11 C16 1.9(4)
C13 C12 C11 S1 -175.3(2)
O2 S1 C11 C16 -168.8(2)
O1 S1 C11 C16 -40.3(3)
N1 S1 C11 C16 74.1(2)
O2 S1 C11 C12 8.5(2)
O1 S1 C11 C12 137.0(2)
N1 S1 C11 C12 -108.6(2)
S1 N1 C1 C5 119.9(2)
S1 N1 C1 C2 -125.2(2)
C7 C5 C1 N1 -46.9(3)
C10 C5 C1 N1 -164.7(2)
C4 C5 C1 N1 75.8(3)
C7 C5 C1 C2 -167.1(2)
C10 C5 C1 C2 75.0(2)
C4 C5 C1 C2 -44.4(2)
C1 C5 C7 C8 -100.5(3)
C10 C5 C7 C8 20.0(3)
C4 C5 C7 C8 143.3(2)
C11 C16 C15 C14 0.1(4)
C13 C14 C15 C16 1.9(4)
C17 C14 C15 C16 -176.0(3)
N1 C1 C2 C6 45.6(3)
C5 C1 C2 C6 165.1(2)
N1 C1 C2 C3 -80.8(2)
C5 C1 C2 C3 38.7(2)
C6 C2 C3 C4 -145.1(3)
C1 C2 C3 C4 -17.6(3)
C2 C3 C4 C5 -9.8(3)
C1 C5 C4 C3 33.3(3)
C7 C5 C4 C3 157.6(2)
C10 C5 C4 C3 -83.8(3)
C1 C5 C10 C9 130.1(2)
C7 C5 C10 C9 5.7(3)
C4 C5 C10 C9 -117.7(3)
C5 C10 C9 C8 -29.2(3)
C10 C9 C8 C7 41.6(3)
C5 C7 C8 C9 -38.3(3)
